data_4113955
loop_
_publ_author_name
'David A. Evans'
'C. Wade Downey'
'Jed L. Hubbs'

_publ_section_title
;
 Ni(II) Bis(oxazoline)-Catalyzed Enantioselective Syn Aldol Reactions of
 N-Propionylthiazolidinethiones in the Presence of Silyl Triflates
;
_journal_name_full 'Journal of the American Chemical Society'
_journal_page_first 8706
_journal_page_last 8707
_journal_paper_doi 10.1021/ja035509j
_journal_volume 125
_journal_year 2003
_chemical_formula_sum 'C19 H34 F6 N2 Ni O10 S2'
_chemical_formula_weight 687.31
_chemical_name_systematic
; 
 ? 
;
_space_group_IT_number 19
_symmetry_cell_setting orthorhombic
_symmetry_space_group_name_Hall 'P 2ac 2ab'
_symmetry_space_group_name_H-M 'P 21 21 21'
_atom_sites_solution_hydrogens geom
_atom_sites_solution_primary direct
_atom_sites_solution_secondary difmap
_audit_creation_method SHELXL-97
_cell_angle_alpha 90.00
_cell_angle_beta 90.00
_cell_angle_gamma 90.00
_cell_formula_units_Z 4
_cell_length_a 9.5295(9)
_cell_length_b 12.2497(12)
_cell_length_c 25.703(3)
_cell_measurement_temperature 213(2)
_cell_volume 3000.4(5)
_computing_cell_refinement 'Bruker SMART'
_computing_data_collection 'Bruker SMART'
_computing_data_reduction 'Bruker SAINT'
_computing_molecular_graphics 'Bruker SHELXTL'
_computing_publication_material 'Bruker SHELXTL'
_computing_structure_refinement 'SHELXL-97 (Sheldrick, 1997)'
_computing_structure_solution 'SHELXS-97 (Sheldrick, 1990)'
_diffrn_ambient_temperature 213(2)
_diffrn_measured_fraction_theta_full 0.993
_diffrn_measured_fraction_theta_max 0.993
_diffrn_measurement_device_type 'CCD area detector'
_diffrn_measurement_method 'phi and omega scans'
_diffrn_radiation_monochromator graphite
_diffrn_radiation_source 'fine-focus sealed tube'
_diffrn_radiation_type MoK\a
_diffrn_radiation_wavelength 0.71073
_diffrn_reflns_av_R_equivalents 0.0754
_diffrn_reflns_av_sigmaI/netI 0.0697
_diffrn_reflns_limit_h_max 11
_diffrn_reflns_limit_h_min -12
_diffrn_reflns_limit_k_max 15
_diffrn_reflns_limit_k_min -16
_diffrn_reflns_limit_l_max 27
_diffrn_reflns_limit_l_min -34
_diffrn_reflns_number 20433
_diffrn_reflns_theta_full 28.28
_diffrn_reflns_theta_max 28.28
_diffrn_reflns_theta_min 1.58
_exptl_absorpt_coefficient_mu 0.873
_exptl_absorpt_correction_type none
_exptl_crystal_colour green
_exptl_crystal_density_diffrn 1.522
_exptl_crystal_description shard
_exptl_crystal_F_000 1424
_exptl_crystal_size_max 1.1
_exptl_crystal_size_mid 1.8
_exptl_crystal_size_min 2.2
_refine_diff_density_max 0.698
_refine_diff_density_min -0.399
_refine_diff_density_rms 0.088
_refine_ls_abs_structure_details 'Flack H D (1983), Acta Cryst. A39, 876-881'
_refine_ls_abs_structure_Flack 0.00(2)
_refine_ls_extinction_method none
_refine_ls_goodness_of_fit_ref 1.169
_refine_ls_hydrogen_treatment mixed
_refine_ls_matrix_type full
_refine_ls_number_parameters 361
_refine_ls_number_reflns 7330
_refine_ls_number_restraints 0
_refine_ls_restrained_S_all 1.169
_refine_ls_R_factor_all 0.0801
_refine_ls_R_factor_gt 0.0677
_refine_ls_shift/su_max 0.000
_refine_ls_shift/su_mean 0.000
_refine_ls_structure_factor_coef Fsqd
_refine_ls_weighting_details 'calc w=1/[\s^2^(Fo^2^)+(0.0697P)^2^+1.1506P] where P=(Fo^2^+2Fc^2^)/3'
_refine_ls_weighting_scheme calc
_refine_ls_wR_factor_gt 0.1499
_refine_ls_wR_factor_ref 0.1556
_reflns_number_gt 6314
_reflns_number_total 7330
_reflns_threshold_expression >2sigma(I)
_cod_data_source_file ja035509jsi20030407_021158.cif
_cod_data_source_block cwd111t
_cod_database_code 4113955

loop_
_symmetry_equiv_pos_as_xyz
'x, y, z'
'-x+1/2, -y, z+1/2'
'-x, y+1/2, -z+1/2'
'x+1/2, -y+1/2, -z'

loop_
_atom_site_label
_atom_site_type_symbol
_atom_site_fract_x
_atom_site_fract_y
_atom_site_fract_z
_atom_site_U_iso_or_equiv
_atom_site_adp_type
_atom_site_occupancy
_atom_site_symmetry_multiplicity
_atom_site_calc_flag
_atom_site_refinement_flags
Ni1 Ni 0.23794(6) 0.07694(4) 0.092321(19) 0.02628(14) Uani 1 1 d .
S2 S 0.41732(15) -0.13562(10) 0.13230(5) 0.0394(3) Uani 1 1 d .
S1 S -0.09743(14) 0.36436(9) 0.08031(4) 0.0356(3) Uani 1 1 d .
F1 F -0.1117(6) 0.5640(3) 0.04868(15) 0.0888(15) Uani 1 1 d .
F2 F -0.1730(6) 0.5423(3) 0.12784(17) 0.0916(16) Uani 1 1 d .
O8 O 0.2871(4) -0.0743(3) 0.12710(13) 0.0405(8) Uani 1 1 d .
O3 O 0.1910(4) 0.1860(3) 0.03617(13) 0.0405(8) Uani 1 1 d .
O4 O 0.4296(3) 0.0695(3) 0.05823(12) 0.0356(7) Uani 1 1 d .
N1 N 0.0377(4) 0.0597(3) 0.11223(15) 0.0314(8) Uani 1 1 d .
O2 O 0.2846(5) 0.1411(3) 0.24600(13) 0.0514(10) Uani 1 1 d .
O6 O -0.0564(5) 0.3151(3) 0.12803(14) 0.0553(11) Uani 1 1 d .
O7 O -0.0003(4) 0.3475(3) 0.03762(14) 0.0464(9) Uani 1 1 d .
O5 O -0.2418(5) 0.3483(3) 0.06471(13) 0.0523(9) Uani 1 1 d .
N2 N 0.2788(4) 0.1541(3) 0.15911(14) 0.0322(8) Uani 1 1 d .
C11 C 0.2151(6) 0.1281(4) 0.20111(17) 0.0359(11) Uani 1 1 d .
O1 O -0.1511(4) 0.0698(4) 0.16356(15) 0.0512(9) Uani 1 1 d .
O10 O 0.4965(5) -0.1381(4) 0.0841(2) 0.0781(16) Uani 1 1 d .
C19 C 0.3552(7) -0.2750(4) 0.1391(2) 0.0530(15) Uani 1 1 d .
C5 C -0.0829(6) 0.0396(4) 0.0762(2) 0.0399(11) Uani 1 1 d .
H5B H -0.0832 0.0972 0.0492 0.048 Uiso 1 1 calc R
C18 C -0.0855(8) 0.5112(4) 0.0920(2) 0.0571(15) Uani 1 1 d .
F4 F 0.4620(5) -0.3430(3) 0.14074(19) 0.0878(15) Uani 1 1 d .
C7 C -0.0110(5) 0.0726(4) 0.15774(19) 0.0358(10) Uani 1 1 d .
C8 C 0.0684(6) 0.0861(4) 0.20846(18) 0.0394(11) Uani 1 1 d .
C14 C 0.4209(6) 0.3284(4) 0.1668(2) 0.0437(12) Uani 1 1 d .
C13 C 0.4180(6) 0.2033(4) 0.17487(19) 0.0388(11) Uani 1 1 d .
H13A H 0.4946 0.1690 0.1547 0.047 Uiso 1 1 calc R
C1 C 0.0586(7) -0.0774(7) 0.0155(3) 0.0672(18) Uani 1 1 d .
H1A H 0.0562 -0.0191 -0.0100 0.101 Uiso 1 1 calc R
H1B H 0.0623 -0.1473 -0.0022 0.101 Uiso 1 1 calc R
H1C H 0.1410 -0.0692 0.0373 0.101 Uiso 1 1 calc R
O9 O 0.4950(7) -0.1138(4) 0.1778(2) 0.0902(19) Uani 1 1 d .
C16 C 0.3081(7) 0.3866(5) 0.1974(3) 0.0543(15) Uani 1 1 d .
H16A H 0.2165 0.3610 0.1862 0.081 Uiso 1 1 calc R
H16B H 0.3151 0.4646 0.1915 0.081 Uiso 1 1 calc R
H16C H 0.3201 0.3714 0.2342 0.081 Uiso 1 1 calc R
C10 C -0.0110(9) 0.1679(6) 0.2441(2) 0.0617(18) Uani 1 1 d .
H10B H -0.0130 0.2392 0.2277 0.092 Uiso 1 1 calc R
H10C H 0.0368 0.1731 0.2774 0.092 Uiso 1 1 calc R
H10D H -0.1062 0.1425 0.2496 0.092 Uiso 1 1 calc R
C4 C -0.0735(6) -0.0722(5) 0.0493(2) 0.0531(14) Uani 1 1 d .
C17 C 0.4028(8) 0.3531(5) 0.1081(2) 0.0610(18) Uani 1 1 d .
H17A H 0.3108 0.3289 0.0967 0.091 Uiso 1 1 calc R
H17B H 0.4745 0.3148 0.0885 0.091 Uiso 1 1 calc R
H17C H 0.4118 0.4310 0.1022 0.091 Uiso 1 1 calc R
F6 F 0.2881(5) -0.2851(3) 0.18316(18) 0.0873(15) Uani 1 1 d .
F3 F 0.0389(6) 0.5382(4) 0.1079(2) 0.1047(18) Uani 1 1 d .
C9 C 0.0724(7) -0.0278(4) 0.2347(2) 0.0527(15) Uani 1 1 d .
H9B H 0.1220 -0.0787 0.2124 0.079 Uiso 1 1 calc R
H9C H -0.0227 -0.0535 0.2403 0.079 Uiso 1 1 calc R
H9D H 0.1205 -0.0225 0.2679 0.079 Uiso 1 1 calc R
C15 C 0.5689(7) 0.3688(5) 0.1833(2) 0.0584(16) Uani 1 1 d .
H15A H 0.5828 0.3545 0.2201 0.088 Uiso 1 1 calc R
H15B H 0.5766 0.4465 0.1768 0.088 Uiso 1 1 calc R
H15C H 0.6398 0.3304 0.1633 0.088 Uiso 1 1 calc R
C12 C 0.4274(7) 0.1673(5) 0.2319(2) 0.0521(15) Uani 1 1 d .
H12A H 0.4884 0.1034 0.2356 0.063 Uiso 1 1 calc R
H12B H 0.4640 0.2264 0.2537 0.063 Uiso 1 1 calc R
C6 C -0.2093(6) 0.0569(5) 0.1118(2) 0.0524(14) Uani 1 1 d .
H6B H -0.2617 0.1223 0.1015 0.063 Uiso 1 1 calc R
H6C H -0.2725 -0.0062 0.1104 0.063 Uiso 1 1 calc R
C3 C -0.0746(9) -0.1640(5) 0.0900(3) 0.0713(19) Uani 1 1 d .
H3B H -0.1592 -0.1588 0.1109 0.107 Uiso 1 1 calc R
H3C H 0.0070 -0.1571 0.1123 0.107 Uiso 1 1 calc R
H3D H -0.0723 -0.2342 0.0726 0.107 Uiso 1 1 calc R
C2 C -0.2029(7) -0.0806(8) 0.0134(3) 0.079(2) Uani 1 1 d .
H2A H -0.2002 -0.0224 -0.0121 0.118 Uiso 1 1 calc R
H2B H -0.2877 -0.0742 0.0341 0.118 Uiso 1 1 calc R
H2C H -0.2022 -0.1506 -0.0042 0.118 Uiso 1 1 calc R
F5 F 0.2726(6) -0.3024(3) 0.10214(19) 0.1004(17) Uani 1 1 d .

loop_
_atom_site_aniso_label
_atom_site_aniso_U_11
_atom_site_aniso_U_22
_atom_site_aniso_U_33
_atom_site_aniso_U_23
_atom_site_aniso_U_13
_atom_site_aniso_U_12
Ni1 0.0280(3) 0.0286(2) 0.0223(2) 0.0014(2) 0.0018(2) -0.0006(2)
S2 0.0432(7) 0.0308(6) 0.0441(7) 0.0119(5) -0.0039(6) -0.0006(5)
S1 0.0475(7) 0.0309(5) 0.0282(6) 0.0026(4) -0.0040(5) 0.0017(5)
F1 0.170(5) 0.0346(17) 0.061(2) 0.0093(16) -0.006(3) 0.009(3)
F2 0.144(5) 0.062(2) 0.069(3) -0.026(2) 0.021(3) 0.011(3)
O8 0.044(2) 0.0360(16) 0.0418(17) 0.0103(15) 0.0135(15) 0.0019(16)
O3 0.045(2) 0.0460(19) 0.0303(17) 0.0077(14) 0.0072(15) 0.0139(16)
O4 0.0295(16) 0.0419(17) 0.0355(16) 0.0118(14) 0.0035(14) -0.0002(16)
N1 0.031(2) 0.034(2) 0.0291(18) -0.0012(15) 0.0027(16) -0.0027(16)
O2 0.071(3) 0.057(2) 0.0259(16) 0.0025(15) -0.0045(18) -0.016(2)
O6 0.074(3) 0.053(2) 0.038(2) 0.0130(17) -0.009(2) 0.004(2)
O7 0.048(2) 0.052(2) 0.0391(19) 0.0089(17) -0.0010(17) 0.0205(18)
O5 0.047(2) 0.073(2) 0.0363(18) -0.0083(17) -0.0002(19) -0.007(2)
N2 0.041(2) 0.0282(17) 0.0276(18) 0.0013(14) -0.0025(17) -0.0048(16)
C11 0.055(3) 0.025(2) 0.028(2) -0.0047(16) -0.004(2) -0.004(2)
O1 0.040(2) 0.056(2) 0.057(2) -0.008(2) 0.0175(17) -0.0073(19)
O10 0.071(3) 0.069(3) 0.094(4) 0.042(3) 0.050(3) 0.028(2)
C19 0.079(4) 0.028(3) 0.052(3) -0.002(2) 0.010(3) -0.004(3)
C5 0.032(2) 0.045(3) 0.042(3) 0.002(2) -0.001(2) -0.004(2)
C18 0.091(5) 0.031(2) 0.049(3) -0.011(2) -0.003(4) -0.009(3)
F4 0.107(4) 0.0387(19) 0.118(3) 0.016(2) 0.028(3) 0.027(2)
C7 0.036(2) 0.026(2) 0.045(3) 0.002(2) 0.010(2) -0.003(2)
C8 0.053(3) 0.032(2) 0.033(2) 0.001(2) 0.014(2) -0.002(2)
C14 0.052(3) 0.038(3) 0.041(3) -0.004(2) -0.002(3) -0.017(2)
C13 0.038(3) 0.041(3) 0.037(3) -0.0070(19) -0.005(2) -0.004(2)
C1 0.056(4) 0.078(4) 0.067(4) -0.037(4) 0.002(3) -0.009(4)
O9 0.101(4) 0.065(3) 0.104(4) 0.011(3) -0.058(4) -0.014(3)
C16 0.059(4) 0.042(3) 0.062(4) -0.005(2) 0.006(3) -0.009(3)
C10 0.084(5) 0.060(4) 0.041(3) -0.013(3) 0.019(3) 0.004(3)
C4 0.045(3) 0.063(3) 0.052(3) -0.019(3) 0.001(3) -0.014(3)
C17 0.078(5) 0.058(4) 0.047(3) 0.016(3) -0.012(3) -0.026(4)
F6 0.107(4) 0.061(2) 0.094(3) 0.029(2) 0.047(3) -0.012(2)
F3 0.108(4) 0.082(3) 0.123(4) -0.014(3) -0.029(3) -0.045(3)
C9 0.070(4) 0.043(3) 0.045(3) 0.018(2) 0.013(3) -0.007(3)
C15 0.058(4) 0.062(4) 0.056(3) -0.010(3) 0.000(3) -0.025(3)
C12 0.062(4) 0.057(3) 0.038(3) 0.000(2) -0.024(3) -0.010(3)
C6 0.038(3) 0.057(3) 0.063(3) -0.006(3) 0.009(3) -0.008(2)
C3 0.092(5) 0.043(3) 0.079(4) -0.012(3) 0.000(5) -0.013(3)
C2 0.055(4) 0.107(6) 0.075(4) -0.031(4) -0.012(3) -0.016(4)
F5 0.138(5) 0.062(2) 0.101(3) -0.020(2) -0.035(3) -0.025(3)

loop_
_atom_type_symbol
_atom_type_description
_atom_type_scat_dispersion_real
_atom_type_scat_dispersion_imag
_atom_type_scat_source
C C 0.0033 0.0016 'International Tables Vol C Tables 4.2.6.8 and 6.1.1.4'
H H 0.0000 0.0000 'International Tables Vol C Tables 4.2.6.8 and 6.1.1.4'
N N 0.0061 0.0033 'International Tables Vol C Tables 4.2.6.8 and 6.1.1.4'
O O 0.0106 0.0060 'International Tables Vol C Tables 4.2.6.8 and 6.1.1.4'
F F 0.0171 0.0103 'International Tables Vol C Tables 4.2.6.8 and 6.1.1.4'
S S 0.1246 0.1234 'International Tables Vol C Tables 4.2.6.8 and 6.1.1.4'
Ni Ni 0.3393 1.1124 'International Tables Vol C Tables 4.2.6.8 and 6.1.1.4'

loop_
_geom_angle_atom_site_label_1
_geom_angle_atom_site_label_2
_geom_angle_atom_site_label_3
_geom_angle
N1 Ni1 N2 90.94(16)
N1 Ni1 O3 92.41(16)
N2 Ni1 O3 110.17(15)
N1 Ni1 O4 166.29(15)
N2 Ni1 O4 102.53(15)
O3 Ni1 O4 85.42(13)
N1 Ni1 O8 90.62(15)
N2 Ni1 O8 90.45(14)
O3 Ni1 O8 159.09(14)
O4 Ni1 O8 86.76(13)
O9 S2 O10 116.1(4)
O9 S2 O8 115.2(3)
O10 S2 O8 112.0(2)
O9 S2 C19 105.6(3)
O10 S2 C19 103.4(3)
O8 S2 C19 102.5(3)
O6 S1 O5 116.3(3)
O6 S1 O7 114.6(2)
O5 S1 O7 112.2(2)
O6 S1 C18 105.0(3)
O5 S1 C18 103.8(3)
O7 S1 C18 103.0(3)
S2 O8 Ni1 132.9(2)
C7 N1 C5 108.0(4)
C7 N1 Ni1 125.2(3)
C5 N1 Ni1 126.6(3)
C11 O2 C12 106.0(4)
C11 N2 C13 106.8(4)
C11 N2 Ni1 121.0(3)
C13 N2 Ni1 126.2(3)
N2 C11 O2 117.5(5)
N2 C11 C8 129.3(4)
O2 C11 C8 113.1(4)
C7 O1 C6 106.3(4)
F5 C19 F6 108.5(6)
F5 C19 F4 109.5(5)
F6 C19 F4 106.9(5)
F5 C19 S2 112.1(4)
F6 C19 S2 109.4(4)
F4 C19 S2 110.3(5)
N1 C5 C6 102.3(4)
N1 C5 C4 112.4(4)
C6 C5 C4 116.1(4)
F2 C18 F3 106.7(5)
F2 C18 F1 109.5(6)
F3 C18 F1 108.4(6)
F2 C18 S1 111.4(5)
F3 C18 S1 111.1(5)
F1 C18 S1 109.6(4)
N1 C7 O1 117.6(5)
N1 C7 C8 128.6(4)
O1 C7 C8 113.8(4)
C11 C8 C7 113.2(4)
C11 C8 C10 107.8(5)
C7 C8 C10 109.5(5)
C11 C8 C9 109.9(5)
C7 C8 C9 106.7(4)
C10 C8 C9 109.6(4)
C16 C14 C13 112.6(5)
C16 C14 C17 109.7(6)
C13 C14 C17 108.8(4)
C16 C14 C15 110.7(5)
C13 C14 C15 107.1(5)
C17 C14 C15 107.8(5)
N2 C13 C12 101.1(4)
N2 C13 C14 112.0(4)
C12 C13 C14 114.4(4)
C1 C4 C5 109.9(5)
C1 C4 C3 111.2(6)
C5 C4 C3 110.2(5)
C1 C4 C2 108.4(5)
C5 C4 C2 106.4(6)
C3 C4 C2 110.6(6)
O2 C12 C13 104.4(4)
O1 C6 C5 105.2(4)

loop_
_geom_bond_atom_site_label_1
_geom_bond_atom_site_label_2
_geom_bond_distance
Ni1 N1 1.986(4)
Ni1 N2 1.998(4)
Ni1 O3 2.017(3)
Ni1 O4 2.028(3)
Ni1 O8 2.109(3)
S2 O9 1.409(5)
S2 O10 1.451(5)
S2 O8 1.457(4)
S2 C19 1.816(5)
S1 O6 1.422(4)
S1 O5 1.446(5)
S1 O7 1.451(4)
S1 C18 1.827(5)
F1 C18 1.312(7)
F2 C18 1.300(8)
N1 C7 1.269(6)
N1 C5 1.496(6)
O2 C11 1.340(6)
O2 C12 1.445(8)
N2 C11 1.279(6)
N2 C13 1.512(6)
C11 C8 1.501(7)
O1 C7 1.344(6)
O1 C6 1.450(7)
C19 F5 1.279(8)
C19 F6 1.306(7)
C19 F4 1.316(8)
C5 C6 1.527(8)
C5 C4 1.537(8)
C18 F3 1.297(8)
C7 C8 1.517(7)
C8 C10 1.555(8)
C8 C9 1.551(7)
C14 C16 1.511(8)
C14 C13 1.547(7)
C14 C17 1.548(7)
C14 C15 1.554(8)
C13 C12 1.533(7)
C1 C4 1.530(8)
C4 C3 1.537(9)
C4 C2 1.542(9)

loop_
_geom_torsion_atom_site_label_1
_geom_torsion_atom_site_label_2
_geom_torsion_atom_site_label_3
_geom_torsion_atom_site_label_4
_geom_torsion
O9 S2 O8 Ni1 91.0(4)
O10 S2 O8 Ni1 -44.5(4)
C19 S2 O8 Ni1 -154.8(3)
N1 Ni1 O8 S2 179.5(3)
N2 Ni1 O8 S2 -89.5(3)
O3 Ni1 O8 S2 81.2(5)
O4 Ni1 O8 S2 13.0(3)
N2 Ni1 N1 C7 -15.1(4)
O3 Ni1 N1 C7 -125.3(4)
O4 Ni1 N1 C7 154.2(5)
O8 Ni1 N1 C7 75.4(4)
N2 Ni1 N1 C5 159.0(4)
O3 Ni1 N1 C5 48.8(4)
O4 Ni1 N1 C5 -31.7(9)
O8 Ni1 N1 C5 -110.5(4)
N1 Ni1 N2 C11 34.2(4)
O3 Ni1 N2 C11 127.1(4)
O4 Ni1 N2 C11 -143.2(4)
O8 Ni1 N2 C11 -56.4(4)
N1 Ni1 N2 C13 -176.7(4)
O3 Ni1 N2 C13 -83.8(4)
O4 Ni1 N2 C13 5.8(4)
O8 Ni1 N2 C13 92.6(4)
C13 N2 C11 O2 -4.9(6)
Ni1 N2 C11 O2 149.4(3)
C13 N2 C11 C8 173.7(5)
Ni1 N2 C11 C8 -32.1(7)
C12 O2 C11 N2 -8.7(6)
C12 O2 C11 C8 172.6(4)
O9 S2 C19 F5 174.5(5)
O10 S2 C19 F5 -63.1(6)
O8 S2 C19 F5 53.5(5)
O9 S2 C19 F6 54.0(6)
O10 S2 C19 F6 176.4(5)
O8 S2 C19 F6 -66.9(5)
O9 S2 C19 F4 -63.3(5)
O10 S2 C19 F4 59.1(5)
O8 S2 C19 F4 175.7(4)
C7 N1 C5 C6 5.9(5)
Ni1 N1 C5 C6 -169.0(4)
C7 N1 C5 C4 -119.3(5)
Ni1 N1 C5 C4 65.8(5)
O6 S1 C18 F2 -63.2(6)
O5 S1 C18 F2 59.3(5)
O7 S1 C18 F2 176.5(5)
O6 S1 C18 F3 55.6(6)
O5 S1 C18 F3 178.2(5)
O7 S1 C18 F3 -64.7(5)
O6 S1 C18 F1 175.4(5)
O5 S1 C18 F1 -62.0(6)
O7 S1 C18 F1 55.1(6)
C5 N1 C7 O1 -2.2(6)
Ni1 N1 C7 O1 172.7(3)
C5 N1 C7 C8 174.6(5)
Ni1 N1 C7 C8 -10.4(7)
C6 O1 C7 N1 -2.8(7)
C6 O1 C7 C8 179.9(4)
N2 C11 C8 C7 0.8(7)
O2 C11 C8 C7 179.3(4)
N2 C11 C8 C10 -120.6(6)
O2 C11 C8 C10 58.0(6)
N2 C11 C8 C9 120.0(5)
O2 C11 C8 C9 -61.4(5)
N1 C7 C8 C11 23.3(7)
O1 C7 C8 C11 -159.7(4)
N1 C7 C8 C10 143.7(6)
O1 C7 C8 C10 -39.3(6)
N1 C7 C8 C9 -97.7(6)
O1 C7 C8 C9 79.3(6)
C11 N2 C13 C12 15.1(5)
Ni1 N2 C13 C12 -137.4(4)
C11 N2 C13 C14 -107.0(5)
Ni1 N2 C13 C14 100.4(4)
C16 C14 C13 N2 59.1(6)
C17 C14 C13 N2 -62.8(6)
C15 C14 C13 N2 -179.0(4)
C16 C14 C13 C12 -55.2(7)
C17 C14 C13 C12 -177.0(5)
C15 C14 C13 C12 66.7(6)
N1 C5 C4 C1 -62.3(6)
C6 C5 C4 C1 -179.6(5)
N1 C5 C4 C3 60.5(6)
C6 C5 C4 C3 -56.7(7)
N1 C5 C4 C2 -179.5(5)
C6 C5 C4 C2 63.2(7)
C11 O2 C12 C13 17.7(6)
N2 C13 C12 O2 -19.5(5)
C14 C13 C12 O2 101.0(5)
C7 O1 C6 C5 6.3(6)
N1 C5 C6 O1 -7.2(5)
C4 C5 C6 O1 115.5(5)
